data_2214365
loop_
_publ_author_name
'Huan-Mei Guo'

_publ_section_title
;
 3-(4-Chlorophenyl)-5-(4-fluorophenyl)-1-phenyl-2-pyrazoline
;
_journal_coeditor_code OM2131
_journal_issue 7
_journal_name_full 'Acta Crystallographica Section E'
_journal_page_first o3318
_journal_page_last o3318
_journal_paper_doi 10.1107/S160053680703022X
_journal_volume 63
_journal_year 2007
_chemical_formula_iupac 'C21 H16 Cl F N2'
_chemical_formula_moiety 'C21 H16 Cl F N2'
_chemical_formula_sum 'C21 H16 Cl F N2'
_chemical_formula_weight 350.81
_chemical_name_systematic
;
3-(4-Chlorophenyl)-5-(4-fluorophenyl)-1-phenyl-2-pyrazoline
;
_space_group_IT_number 14
_symmetry_cell_setting monoclinic
_symmetry_space_group_name_Hall '-P 2ybc'
_symmetry_space_group_name_H-M 'P 1 21/c 1'
_atom_sites_solution_hydrogens geom
_atom_sites_solution_primary direct
_atom_sites_solution_secondary difmap
_audit_creation_method SHELXL97
_cell_angle_alpha 90.00
_cell_angle_beta 109.818(2)
_cell_angle_gamma 90.00
_cell_formula_units_Z 4
_cell_length_a 14.675(3)
_cell_length_b 11.271(2)
_cell_length_c 11.086(2)
_cell_measurement_reflns_used 3206
_cell_measurement_temperature 298(2)
_cell_measurement_theta_max 25.011
_cell_measurement_theta_min 2.332
_cell_volume 1725.0(6)
_computing_cell_refinement SMART
_computing_data_collection 'SMART (Bruker, 1997)'
_computing_data_reduction 'SAINT (Bruker, 1997)'
_computing_molecular_graphics 'SHELXTL (Bruker, 1997)'
_computing_publication_material SHELXTL
_computing_structure_refinement 'SHELXL97 (Sheldrick, 1997)'
_computing_structure_solution 'SHELXS97 (Sheldrick, 1997)'
_diffrn_ambient_temperature 298(2)
_diffrn_measured_fraction_theta_full 0.998
_diffrn_measured_fraction_theta_max 0.998
_diffrn_measurement_device_type 'Bruker SMART 1000'
_diffrn_measurement_method '\f and \w'
_diffrn_radiation_monochromator graphite
_diffrn_radiation_source 'fine-focus sealed tube'
_diffrn_radiation_type MoK\a
_diffrn_radiation_wavelength 0.71073
_diffrn_reflns_av_R_equivalents 0.0198
_diffrn_reflns_av_sigmaI/netI 0.0254
_diffrn_reflns_limit_h_max 14
_diffrn_reflns_limit_h_min -17
_diffrn_reflns_limit_k_max 11
_diffrn_reflns_limit_k_min -13
_diffrn_reflns_limit_l_max 13
_diffrn_reflns_limit_l_min -13
_diffrn_reflns_number 7111
_diffrn_reflns_theta_full 25.03
_diffrn_reflns_theta_max 25.03
_diffrn_reflns_theta_min 2.33
_diffrn_standards_number 0
_exptl_absorpt_coefficient_mu 0.237
_exptl_absorpt_correction_type none
_exptl_crystal_colour yellow
_exptl_crystal_density_diffrn 1.351
_exptl_crystal_density_method 'not measured'
_exptl_crystal_description plate
_exptl_crystal_F_000 728
_exptl_crystal_size_max 0.48
_exptl_crystal_size_mid 0.47
_exptl_crystal_size_min 0.23
_refine_diff_density_max 0.222
_refine_diff_density_min -0.263
_refine_ls_extinction_coef 0.0162(16)
_refine_ls_extinction_expression Fc^*^=kFc[1+0.001xFc^2^\l^3^/sin(2\q)]^-1/4^
_refine_ls_extinction_method 'SHELXL97 (Sheldrick, 1997)'
_refine_ls_goodness_of_fit_ref 1.032
_refine_ls_hydrogen_treatment constr
_refine_ls_matrix_type full
_refine_ls_number_parameters 227
_refine_ls_number_reflns 3044
_refine_ls_number_restraints 0
_refine_ls_restrained_S_all 1.032
_refine_ls_R_factor_all 0.0540
_refine_ls_R_factor_gt 0.0394
_refine_ls_shift/su_max 0.000
_refine_ls_shift/su_mean 0.000
_refine_ls_structure_factor_coef Fsqd
_refine_ls_weighting_details 'calc w = 1/[\s^2^(Fo^2^)+(0.0508P)^2^+0.3475P] where P=(Fo^2^+2Fc^2^)/3'
_refine_ls_weighting_scheme calc
_refine_ls_wR_factor_gt 0.1007
_refine_ls_wR_factor_ref 0.1106
_reflns_number_gt 2319
_reflns_number_total 3044
_reflns_threshold_expression I>2\s(I)
_cod_data_source_file om2131.cif
_cod_data_source_block I
_cod_original_cell_volume 1725.0(5)
_cod_original_sg_symbol_H-M 'P 21/c'
_cod_database_code 2214365
_cod_database_fobs_code 2214365

loop_
_symmetry_equiv_pos_as_xyz
'x, y, z'
'-x, y+1/2, -z+1/2'
'-x, -y, -z'
'x, -y-1/2, z-1/2'

loop_
_atom_site_type_symbol
_atom_site_label
_atom_site_fract_x
_atom_site_fract_y
_atom_site_fract_z
_atom_site_U_iso_or_equiv
_atom_site_adp_type
_atom_site_calc_flag
_atom_site_refinement_flags
_atom_site_occupancy
C C1 0.16149(15) 1.01229(18) 0.5524(2) 0.0695(5) Uani d . 1
H H1 0.1676 0.9390 0.5928 0.083 Uiso calc R 1
C C2 0.10157(15) 1.0974(2) 0.5741(2) 0.0761(6) Uani d . 1
H H2 0.0678 1.0812 0.6297 0.091 Uiso calc R 1
C C3 0.09107(16) 1.2057(2) 0.5150(2) 0.0802(6) Uani d . 1
H H3 0.0513 1.2634 0.5309 0.096 Uiso calc R 1
C C4 0.14050(15) 1.2278(2) 0.4311(2) 0.0764(6) Uani d . 1
H H4 0.1330 1.3007 0.3894 0.092 Uiso calc R 1
C C5 0.20035(13) 1.14404(17) 0.4084(2) 0.0657(5) Uani d . 1
H H5 0.2327 1.1600 0.3511 0.079 Uiso calc R 1
C C6 0.21268(13) 1.03529(16) 0.47079(18) 0.0589(5) Uani d . 1
C C7 0.40002(13) 0.89975(15) 0.39970(17) 0.0555(4) Uani d . 1
C C8 0.46938(12) 0.90608(15) 0.33153(17) 0.0536(4) Uani d . 1
C C9 0.45956(14) 0.99101(18) 0.2369(2) 0.0647(5) Uani d . 1
H H9 0.4078 1.0438 0.2166 0.078 Uiso calc R 1
C C10 0.52438(15) 0.99847(18) 0.1732(2) 0.0672(5) Uani d . 1
H H10 0.5169 1.0563 0.1107 0.081 Uiso calc R 1
C C11 0.60067(13) 0.92043(17) 0.20149(19) 0.0615(5) Uani d . 1
C C12 0.61265(13) 0.83497(18) 0.2935(2) 0.0660(5) Uani d . 1
H H12 0.6643 0.7821 0.3122 0.079 Uiso calc R 1
C C13 0.54739(13) 0.82807(16) 0.35827(19) 0.0619(5) Uani d . 1
H H13 0.5556 0.7703 0.4209 0.074 Uiso calc R 1
C C14 0.39643(14) 0.80659(18) 0.4945(2) 0.0707(6) Uani d . 1
H H14A 0.4533 0.8101 0.5713 0.085 Uiso calc R 1
H H14B 0.3913 0.7278 0.4577 0.085 Uiso calc R 1
C C15 0.30424(14) 0.83989(17) 0.52346(19) 0.0645(5) Uani d . 1
H H15 0.3206 0.8545 0.6155 0.077 Uiso calc R 1
C C16 0.22526(13) 0.74734(16) 0.48031(17) 0.0543(4) Uani d . 1
C C17 0.15803(16) 0.74724(19) 0.35858(19) 0.0694(5) Uani d . 1
H H17 0.1586 0.8079 0.3020 0.083 Uiso calc R 1
C C18 0.08956(15) 0.6581(2) 0.3194(2) 0.0772(6) Uani d . 1
H H18 0.0443 0.6582 0.2369 0.093 Uiso calc R 1
C C19 0.08968(15) 0.57080(18) 0.4032(2) 0.0705(6) Uani d . 1
C C20 0.15420(16) 0.56749(18) 0.5242(2) 0.0722(6) Uani d . 1
H H20 0.1526 0.5066 0.5801 0.087 Uiso calc R 1
C C21 0.22215(14) 0.65665(17) 0.56219(19) 0.0629(5) Uani d . 1
H H21 0.2669 0.6556 0.6450 0.076 Uiso calc R 1
Cl Cl1 0.68197(4) 0.93159(6) 0.11870(6) 0.0864(2) Uani d . 1
F F1 0.02159(10) 0.48410(12) 0.36443(17) 0.1071(5) Uani d . 1
N N1 0.33374(11) 0.97931(13) 0.38178(15) 0.0591(4) Uani d . 1
N N2 0.27689(12) 0.95195(14) 0.45308(18) 0.0706(5) Uani d . 1

loop_
_atom_site_aniso_label
_atom_site_aniso_U_11
_atom_site_aniso_U_22
_atom_site_aniso_U_33
_atom_site_aniso_U_12
_atom_site_aniso_U_13
_atom_site_aniso_U_23
C1 0.0769(13) 0.0621(12) 0.0773(14) -0.0086(10) 0.0365(11) -0.0067(10)
C2 0.0720(13) 0.0861(16) 0.0797(15) -0.0070(11) 0.0383(12) -0.0169(12)
C3 0.0695(13) 0.0755(15) 0.1011(17) 0.0093(11) 0.0359(13) -0.0130(13)
C4 0.0676(13) 0.0669(13) 0.0992(17) 0.0087(10) 0.0342(12) 0.0036(11)
C5 0.0599(11) 0.0627(12) 0.0792(14) -0.0012(9) 0.0298(10) -0.0011(10)
C6 0.0572(10) 0.0545(11) 0.0680(12) -0.0062(8) 0.0249(9) -0.0094(9)
C7 0.0544(10) 0.0519(10) 0.0564(11) -0.0036(8) 0.0138(8) -0.0067(8)
C8 0.0488(9) 0.0511(10) 0.0563(10) -0.0045(8) 0.0117(8) -0.0077(8)
C9 0.0606(11) 0.0622(12) 0.0727(13) 0.0122(9) 0.0244(10) 0.0037(10)
C10 0.0691(12) 0.0646(12) 0.0726(13) 0.0062(10) 0.0301(10) 0.0064(10)
C11 0.0521(10) 0.0639(12) 0.0673(12) -0.0030(9) 0.0186(9) -0.0095(10)
C12 0.0476(10) 0.0629(12) 0.0828(14) 0.0039(9) 0.0162(10) -0.0053(10)
C13 0.0543(10) 0.0564(11) 0.0702(12) 0.0003(9) 0.0149(9) 0.0018(9)
C14 0.0655(12) 0.0653(12) 0.0826(14) 0.0041(10) 0.0267(11) 0.0095(10)
C15 0.0737(12) 0.0590(11) 0.0644(12) -0.0008(10) 0.0281(10) 0.0020(9)
C16 0.0621(11) 0.0526(10) 0.0534(11) 0.0058(8) 0.0261(9) 0.0030(8)
C17 0.0821(13) 0.0694(12) 0.0580(12) 0.0037(11) 0.0253(11) 0.0081(10)
C18 0.0697(13) 0.0881(16) 0.0673(13) 0.0072(12) 0.0146(11) -0.0094(12)
C19 0.0580(11) 0.0613(12) 0.1002(17) -0.0005(10) 0.0375(12) -0.0121(12)
C20 0.0762(13) 0.0593(12) 0.0931(17) 0.0044(11) 0.0444(13) 0.0142(11)
C21 0.0656(11) 0.0675(12) 0.0584(11) 0.0066(10) 0.0245(9) 0.0102(9)
Cl1 0.0664(3) 0.1100(5) 0.0926(4) 0.0053(3) 0.0396(3) -0.0006(3)
F1 0.0793(8) 0.0874(9) 0.1598(14) -0.0181(7) 0.0471(9) -0.0274(9)
N1 0.0639(9) 0.0518(9) 0.0673(10) -0.0021(7) 0.0295(8) -0.0041(7)
N2 0.0801(11) 0.0528(9) 0.0963(13) 0.0052(8) 0.0525(10) 0.0086(8)

loop_
_atom_type_symbol
_atom_type_description
_atom_type_scat_dispersion_real
_atom_type_scat_dispersion_imag
_atom_type_scat_source
C C 0.0033 0.0016 'International Tables Vol C Tables 4.2.6.8 and 6.1.1.4'
H H 0.0000 0.0000 'International Tables Vol C Tables 4.2.6.8 and 6.1.1.4'
N N 0.0061 0.0033 'International Tables Vol C Tables 4.2.6.8 and 6.1.1.4'
Cl Cl 0.1484 0.1585 'International Tables Vol C Tables 4.2.6.8 and 6.1.1.4'
F F 0.0171 0.0103 'International Tables Vol C Tables 4.2.6.8 and 6.1.1.4'

loop_
_geom_angle_atom_site_label_1
_geom_angle_atom_site_label_2
_geom_angle_atom_site_label_3
_geom_angle
C2 C1 C6 120.3(2)
C2 C1 H1 119.8
C6 C1 H1 119.8
C3 C2 C1 120.8(2)
C3 C2 H2 119.6
C1 C2 H2 119.6
C2 C3 C4 118.9(2)
C2 C3 H3 120.5
C4 C3 H3 120.5
C5 C4 C3 121.0(2)
C5 C4 H4 119.5
C3 C4 H4 119.5
C4 C5 C6 120.00(19)
C4 C5 H5 120.0
C6 C5 H5 120.0
C1 C6 C5 118.92(18)
C1 C6 N2 120.68(18)
C5 C6 N2 120.38(17)
N1 C7 C8 120.56(17)
N1 C7 C14 113.05(16)
C8 C7 C14 126.39(16)
C9 C8 C13 117.54(17)
C9 C8 C7 120.77(16)
C13 C8 C7 121.69(17)
C10 C9 C8 121.34(18)
C10 C9 H9 119.3
C8 C9 H9 119.3
C9 C10 C11 119.90(19)
C9 C10 H10 120.0
C11 C10 H10 120.0
C12 C11 C10 120.61(18)
C12 C11 Cl1 120.39(15)
C10 C11 Cl1 118.99(16)
C11 C12 C13 119.36(18)
C11 C12 H12 120.3
C13 C12 H12 120.3
C12 C13 C8 121.25(18)
C12 C13 H13 119.4
C8 C13 H13 119.4
C7 C14 C15 102.57(15)
C7 C14 H14A 111.3
C15 C14 H14A 111.3
C7 C14 H14B 111.3
C15 C14 H14B 111.3
H14A C14 H14B 109.2
N2 C15 C16 112.56(16)
N2 C15 C14 101.57(15)
C16 C15 C14 113.56(16)
N2 C15 H15 109.6
C16 C15 H15 109.6
C14 C15 H15 109.6
C17 C16 C21 118.21(18)
C17 C16 C15 121.95(17)
C21 C16 C15 119.77(17)
C16 C17 C18 120.82(19)
C16 C17 H17 119.6
C18 C17 H17 119.6
C19 C18 C17 118.7(2)
C19 C18 H18 120.6
C17 C18 H18 120.6
C18 C19 C20 122.5(2)
C18 C19 F1 118.4(2)
C20 C19 F1 119.0(2)
C19 C20 C21 118.23(19)
C19 C20 H20 120.9
C21 C20 H20 120.9
C20 C21 C16 121.48(19)
C20 C21 H21 119.3
C16 C21 H21 119.3
C7 N1 N2 109.35(15)
N1 N2 C6 120.37(15)
N1 N2 C15 113.06(14)
C6 N2 C15 125.63(16)

loop_
_geom_bond_atom_site_label_1
_geom_bond_atom_site_label_2
_geom_bond_distance
C1 C2 1.377(3)
C1 C6 1.382(3)
C1 H1 0.9300
C2 C3 1.370(3)
C2 H2 0.9300
C3 C4 1.382(3)
C3 H3 0.9300
C4 C5 1.370(3)
C4 H4 0.9300
C5 C6 1.389(3)
C5 H5 0.9300
C6 N2 1.391(2)
C7 N1 1.288(2)
C7 C8 1.461(3)
C7 C14 1.499(3)
C8 C9 1.391(3)
C8 C13 1.393(2)
C9 C10 1.366(3)
C9 H9 0.9300
C10 C11 1.374(3)
C10 H10 0.9300
C11 C12 1.370(3)
C11 Cl1 1.739(2)
C12 C13 1.380(3)
C12 H12 0.9300
C13 H13 0.9300
C14 C15 1.539(3)
C14 H14A 0.9700
C14 H14B 0.9700
C15 N2 1.467(2)
C15 C16 1.511(3)
C15 H15 0.9800
C16 C17 1.375(3)
C16 C21 1.378(3)
C17 C18 1.382(3)
C17 H17 0.9300
C18 C19 1.353(3)
C18 H18 0.9300
C19 C20 1.355(3)
C19 F1 1.359(2)
C20 C21 1.377(3)
C20 H20 0.9300
C21 H21 0.9300
N1 N2 1.365(2)

loop_
_geom_torsion_atom_site_label_1
_geom_torsion_atom_site_label_2
_geom_torsion_atom_site_label_3
_geom_torsion_atom_site_label_4
_geom_torsion
C6 C1 C2 C3 0.4(3)
C1 C2 C3 C4 1.0(3)
C2 C3 C4 C5 -1.0(3)
C3 C4 C5 C6 -0.5(3)
C2 C1 C6 C5 -1.9(3)
C2 C1 C6 N2 176.89(19)
C4 C5 C6 C1 2.0(3)
C4 C5 C6 N2 -176.86(19)
N1 C7 C8 C9 -6.4(3)
C14 C7 C8 C9 174.00(18)
N1 C7 C8 C13 173.63(16)
C14 C7 C8 C13 -6.0(3)
C13 C8 C9 C10 -0.5(3)
C7 C8 C9 C10 179.47(17)
C8 C9 C10 C11 0.5(3)
C9 C10 C11 C12 -0.1(3)
C9 C10 C11 Cl1 179.85(16)
C10 C11 C12 C13 -0.2(3)
Cl1 C11 C12 C13 179.79(15)
C11 C12 C13 C8 0.2(3)
C9 C8 C13 C12 0.2(3)
C7 C8 C13 C12 -179.84(17)
N1 C7 C14 C15 5.3(2)
C8 C7 C14 C15 -175.02(16)
C7 C14 C15 N2 -5.97(19)
C7 C14 C15 C16 115.13(18)
N2 C15 C16 C17 26.7(2)
C14 C15 C16 C17 -88.0(2)
N2 C15 C16 C21 -156.32(16)
C14 C15 C16 C21 89.0(2)
C21 C16 C17 C18 -0.4(3)
C15 C16 C17 C18 176.66(18)
C16 C17 C18 C19 0.1(3)
C17 C18 C19 C20 0.2(3)
C17 C18 C19 F1 179.38(17)
C18 C19 C20 C21 -0.2(3)
F1 C19 C20 C21 -179.45(16)
C19 C20 C21 C16 0.0(3)
C17 C16 C21 C20 0.3(3)
C15 C16 C21 C20 -176.80(17)
C8 C7 N1 N2 178.28(15)
C14 C7 N1 N2 -2.0(2)
C7 N1 N2 C6 167.07(17)
C7 N1 N2 C15 -2.5(2)
C1 C6 N2 N1 -173.95(17)
C5 C6 N2 N1 4.9(3)
C1 C6 N2 C15 -5.8(3)
C5 C6 N2 C15 173.00(18)
C16 C15 N2 N1 -116.27(17)
C14 C15 N2 N1 5.5(2)
C16 C15 N2 C6 74.8(2)
C14 C15 N2 C6 -163.37(19)

loop_
_cod_related_entry_id
_cod_related_entry_database
_cod_related_entry_code
1 ChemSpider 2133247
